data_4125603
loop_
_publ_author_name
'Krautwald, Simon'
'Bezdek, M\'at\'e J'
'Chirik, Paul J.'

_publ_section_title
;
 Cobalt-Catalyzed 1,1-Diboration of Terminal Alkynes: Scope, Mechanism,
 and Synthetic Applications.
;
_journal_name_full 'Journal of the American Chemical Society'
_journal_paper_doi 10.1021/jacs.7b00445
_journal_year 2017
_chemical_formula_sum 'C31 H48 B3 N O8'
_chemical_formula_weight 595.13
_chemical_name_systematic
;
 ?
;
_space_group_crystal_system monoclinic
_space_group_IT_number 15
_space_group_name_Hall '-C 2yc'
_space_group_name_H-M_alt 'C 1 2/c 1'
_symmetry_space_group_name_Hall '-C 2yc'
_symmetry_space_group_name_H-M 'C 1 2/c 1'
_atom_sites_solution_hydrogens geom
_audit_creation_method SHELXL-2014
_cell_angle_alpha 90
_cell_angle_beta 129.604(2)
_cell_angle_gamma 90
_cell_formula_units_Z 8
_cell_length_a 21.4113(11)
_cell_length_b 31.6045(17)
_cell_length_c 15.1469(7)
_cell_measurement_reflns_used 9839
_cell_measurement_temperature 100(2)
_cell_measurement_theta_max 26.39
_cell_measurement_theta_min 2.58
_cell_volume 7897.2(7)
_computing_cell_refinement 'Bruker SAINT'
_computing_data_collection 'Bruker APEX2'
_computing_data_reduction 'Bruker SAINT'
_computing_molecular_graphics 'Bruker SHELXTL'
_computing_publication_material 'Bruker SHELXTL'
_computing_structure_refinement 'SHELXL-2014 (Sheldrick 2014)'
_computing_structure_solution 'SHELXS-97 (Sheldrick 2008)'
_diffrn_ambient_temperature 100(2)
_diffrn_measured_fraction_theta_full 0.999
_diffrn_measured_fraction_theta_max 0.994
_diffrn_measurement_device_type 'Bruker APEX-II CCD'
_diffrn_measurement_method 'phi and omega scans'
_diffrn_radiation_source 'fine-focus sealed tube'
_diffrn_radiation_type MoK\a
_diffrn_radiation_wavelength 0.71073
_diffrn_reflns_av_R_equivalents 0.0263
_diffrn_reflns_av_unetI/netI 0.0646
_diffrn_reflns_Laue_measured_fraction_full 0.999
_diffrn_reflns_Laue_measured_fraction_max 0.994
_diffrn_reflns_limit_h_max 26
_diffrn_reflns_limit_h_min -26
_diffrn_reflns_limit_k_max 26
_diffrn_reflns_limit_k_min -39
_diffrn_reflns_limit_l_max 14
_diffrn_reflns_limit_l_min -18
_diffrn_reflns_number 13720
_diffrn_reflns_point_group_measured_fraction_full 0.999
_diffrn_reflns_point_group_measured_fraction_max 0.994
_diffrn_reflns_theta_full 25.242
_diffrn_reflns_theta_max 26.440
_diffrn_reflns_theta_min 2.358
_exptl_absorpt_coefficient_mu 0.069
_exptl_absorpt_correction_T_max 0.7454
_exptl_absorpt_correction_T_min 0.6126
_exptl_absorpt_correction_type multi-scan
_exptl_absorpt_process_details 'TWINABS BRUKER AXS'
_exptl_crystal_colour colorless
_exptl_crystal_density_diffrn 1.001
_exptl_crystal_description rectangular
_exptl_crystal_F_000 2560
_exptl_crystal_size_max 0.865
_exptl_crystal_size_mid 0.714
_exptl_crystal_size_min 0.452
_refine_diff_density_max 0.402
_refine_diff_density_min -0.184
_refine_diff_density_rms 0.051
_refine_ls_extinction_method none
_refine_ls_goodness_of_fit_ref 1.042
_refine_ls_hydrogen_treatment constr
_refine_ls_matrix_type full
_refine_ls_number_parameters 437
_refine_ls_number_reflns 8101
_refine_ls_number_restraints 0
_refine_ls_restrained_S_all 1.042
_refine_ls_R_factor_all 0.0835
_refine_ls_R_factor_gt 0.0589
_refine_ls_shift/su_max 0.000
_refine_ls_shift/su_mean 0.000
_refine_ls_structure_factor_coef Fsqd
_refine_ls_weighting_details 'w=1/[\s^2^(Fo^2^)+(0.0755P)^2^+4.5450P] where P=(Fo^2^+2Fc^2^)/3'
_refine_ls_weighting_scheme calc
_refine_ls_wR_factor_gt 0.1541
_refine_ls_wR_factor_ref 0.1712
_reflns_Friedel_coverage 0.000
_reflns_number_gt 5743
_reflns_number_total 8101
_reflns_threshold_expression 'I > 2\s(I)'
_cod_data_source_file ja7b00445_si_001.cif
_cod_data_source_block sk2
_cod_original_cell_volume 7897.1(7)
_cod_database_code 4125603
_shelx_space_group_comment
;
The symmetry employed for this shelxl refinement is uniquely defined
by the following loop, which should always be used as a source of
symmetry information in preference to the above space-group names.
They are only intended as comments.
;
_shelx_estimated_absorpt_t_min 0.942
_shelx_estimated_absorpt_t_max 0.969
_shelxl_version_number 2014-3

loop_
_space_group_symop_operation_xyz
'x, y, z'
'-x, y, -z+1/2'
'x+1/2, y+1/2, z'
'-x+1/2, y+1/2, -z+1/2'
'-x, -y, -z'
'x, -y, z-1/2'
'-x+1/2, -y+1/2, -z'
'x+1/2, -y+1/2, z-1/2'

loop_
_atom_site_label
_atom_site_type_symbol
_atom_site_fract_x
_atom_site_fract_y
_atom_site_fract_z
_atom_site_U_iso_or_equiv
_atom_site_adp_type
_atom_site_occupancy
_atom_site_site_symmetry_order
_atom_site_calc_flag
_atom_site_refinement_flags_posn
_atom_site_refinement_flags_adp
_atom_site_refinement_flags_occupancy
_atom_site_disorder_assembly
_atom_site_disorder_group
C1 C 0.18603(11) 0.35039(6) 0.64500(15) 0.0279(4) Uani 1 1 d . . . . .
H1A H 0.1460 0.3289 0.5951 0.033 Uiso 1 1 calc R U . . .
H1B H 0.2377 0.3411 0.6679 0.033 Uiso 1 1 calc R U . . .
C2 C 0.16199(12) 0.39160(6) 0.57947(16) 0.0314(4) Uani 1 1 d . . . . .
H2A H 0.1999 0.4135 0.6310 0.038 Uiso 1 1 calc R U . . .
H2B H 0.1086 0.3998 0.5520 0.038 Uiso 1 1 calc R U . . .
C3 C 0.16068(11) 0.38837(6) 0.47765(15) 0.0304(4) Uani 1 1 d . . . . .
H3A H 0.1324 0.3627 0.4353 0.037 Uiso 1 1 calc R U . . .
H3B H 0.1306 0.4122 0.4268 0.037 Uiso 1 1 calc R U . . .
C4 C 0.24516(11) 0.38786(5) 0.51289(14) 0.0245(4) Uani 1 1 d . . . . .
H4A H 0.2749 0.3638 0.5626 0.029 Uiso 1 1 calc R U . . .
H4B H 0.2738 0.4133 0.5564 0.029 Uiso 1 1 calc R U . . .
C5 C 0.24411(10) 0.38535(5) 0.40917(14) 0.0238(4) Uani 1 1 d . . . . .
C6 C 0.26577(11) 0.35647(7) 0.85788(16) 0.0365(5) Uani 1 1 d . . . . .
C7 C 0.24456(11) 0.36275(7) 0.93337(15) 0.0328(4) Uani 1 1 d . . . . .
C8 C 0.16140(11) 0.36337(6) 0.86541(15) 0.0302(4) Uani 1 1 d . . . . .
C9 C 0.12691(11) 0.35807(7) 0.74402(15) 0.0339(4) Uani 1 1 d . . . . .
C10 C 0.29319(13) 0.36732(9) 1.05085(17) 0.0488(6) Uani 1 1 d . . . . .
H10 H 0.3494 0.3669 1.0969 0.059 Uiso 1 1 calc R U . . .
C11 C 0.25514(14) 0.37252(8) 1.09772(17) 0.0475(6) Uani 1 1 d . . . . .
H11 H 0.2864 0.3759 1.1765 0.057 Uiso 1 1 calc R U . . .
C12 C 0.17221(14) 0.37270(7) 1.02956(17) 0.0408(5) Uani 1 1 d . . . . .
H12 H 0.1483 0.3758 1.0632 0.049 Uiso 1 1 calc R U . . .
C13 C 0.12306(13) 0.36836(7) 0.91113(17) 0.0398(5) Uani 1 1 d . . . . .
H13 H 0.0668 0.3688 0.8648 0.048 Uiso 1 1 calc R U . . .
C14 C 0.15274(19) 0.49135(8) 0.2648(2) 0.0622(8) Uani 1 1 d . . . . .
C20 C 0.17490(14) 0.27338(6) 0.30341(17) 0.0411(5) Uani 1 1 d . . . . .
C21 C 0.11676(12) 0.29837(6) 0.18890(15) 0.0340(4) Uani 1 1 d . . . . .
C22 C 0.24793(17) 0.25614(8) 0.3206(2) 0.0637(8) Uani 1 1 d . . . . .
H22A H 0.2311 0.2339 0.2663 0.096 Uiso 1 1 calc R U . . .
H22B H 0.2728 0.2784 0.3095 0.096 Uiso 1 1 calc R U . . .
H22C H 0.2862 0.2451 0.3970 0.096 Uiso 1 1 calc R U . . .
C23 C 0.13449(19) 0.23987(8) 0.3237(2) 0.0682(9) Uani 1 1 d . . . . .
H23A H 0.1141 0.2176 0.2683 0.102 Uiso 1 1 calc R U . . .
H23B H 0.1733 0.2284 0.3994 0.102 Uiso 1 1 calc R U . . .
H23C H 0.0904 0.2524 0.3162 0.102 Uiso 1 1 calc R U . . .
C24 C 0.11150(16) 0.28166(8) 0.09044(18) 0.0501(6) Uani 1 1 d . . . . .
H24A H 0.0867 0.2542 0.0685 0.075 Uiso 1 1 calc R U . . .
H24B H 0.0795 0.3006 0.0264 0.075 Uiso 1 1 calc R U . . .
H24C H 0.1650 0.2796 0.1141 0.075 Uiso 1 1 calc R U . . .
C25 C 0.03273(14) 0.30476(8) 0.15048(19) 0.0499(6) Uani 1 1 d . . . . .
H25A H 0.0051 0.2781 0.1281 0.075 Uiso 1 1 calc R U . . .
H25B H 0.0367 0.3164 0.2124 0.075 Uiso 1 1 calc R U . . .
H25C H 0.0030 0.3239 0.0865 0.075 Uiso 1 1 calc R U . . .
C26 C 0.46565(13) 0.39936(8) 0.54887(19) 0.0480(6) Uani 1 1 d . . . . .
C27 C 0.44065(11) 0.36232(7) 0.46481(16) 0.0365(5) Uani 1 1 d . . . . .
C28 C 0.4671(2) 0.44168(10) 0.5032(3) 0.0820(10) Uani 1 1 d . . . . .
H28A H 0.5108 0.4421 0.5009 0.123 Uiso 1 1 calc R U . . .
H28B H 0.4167 0.4459 0.4274 0.123 Uiso 1 1 calc R U . . .
H28C H 0.4747 0.4639 0.5525 0.123 Uiso 1 1 calc R U . . .
C29 C 0.54299(14) 0.39206(13) 0.6708(2) 0.0865(12) Uani 1 1 d . . . . .
H29A H 0.5883 0.3909 0.6719 0.130 Uiso 1 1 calc R U . . .
H29B H 0.5506 0.4148 0.7188 0.130 Uiso 1 1 calc R U . . .
H29C H 0.5390 0.3658 0.6988 0.130 Uiso 1 1 calc R U . . .
C30 C 0.46681(16) 0.31942(9) 0.5218(2) 0.0659(8) Uani 1 1 d . . . . .
H30A H 0.5248 0.3173 0.5713 0.099 Uiso 1 1 calc R U . . .
H30B H 0.4492 0.3160 0.5659 0.099 Uiso 1 1 calc R U . . .
H30C H 0.4430 0.2977 0.4643 0.099 Uiso 1 1 calc R U . . .
C31 C 0.46519(14) 0.36730(10) 0.39102(19) 0.0538(7) Uani 1 1 d . . . . .
H31A H 0.5232 0.3667 0.4387 0.081 Uiso 1 1 calc R U . . .
H31B H 0.4426 0.3445 0.3366 0.081 Uiso 1 1 calc R U . . .
H31C H 0.4453 0.3938 0.3509 0.081 Uiso 1 1 calc R U . . .
B1 B 0.20715(12) 0.42603(7) 0.33257(17) 0.0261(4) Uani 1 1 d . . . . .
B2 B 0.20031(12) 0.34390(6) 0.33781(16) 0.0243(4) Uani 1 1 d . . . . .
B3 B 0.33285(13) 0.38317(6) 0.45091(16) 0.0256(4) Uani 1 1 d . . . . .
N1 N 0.19269(9) 0.35459(5) 0.74675(12) 0.0293(4) Uani 1 1 d . . . . .
O1 O 0.17737(10) 0.45969(4) 0.35180(12) 0.0464(4) Uani 1 1 d . . . . .
O3 O 0.20543(8) 0.30692(4) 0.38894(10) 0.0342(3) Uani 1 1 d . . . . .
O4 O 0.15476(8) 0.34031(4) 0.22147(10) 0.0292(3) Uani 1 1 d . . . . .
O5 O 0.39783(8) 0.40093(5) 0.55011(11) 0.0430(4) Uani 1 1 d . . . . .
O6 O 0.35230(7) 0.36327(4) 0.39120(10) 0.0325(3) Uani 1 1 d . . . . .
O7 O 0.33140(9) 0.35301(7) 0.88330(13) 0.0638(5) Uani 1 1 d . . . . .
O8 O 0.05690(8) 0.35688(7) 0.65764(12) 0.0561(5) Uani 1 1 d . . . . .
C15 C 0.1398(2) 0.46612(10) 0.1710(3) 0.0301(8) Uani 0.652(6) 1 d . . P A 1
C16 C 0.2304(3) 0.52120(12) 0.3273(3) 0.0618(15) Uani 0.652(6) 1 d . . P A 1
H16A H 0.2199 0.5434 0.2760 0.093 Uiso 0.652(6) 1 calc R U P A 1
H16B H 0.2420 0.5334 0.3944 0.093 Uiso 0.652(6) 1 calc R U P A 1
H16C H 0.2761 0.5048 0.3491 0.093 Uiso 0.652(6) 1 calc R U P A 1
C17 C 0.0838(4) 0.51738(17) 0.2371(5) 0.0659(15) Uani 0.652(6) 1 d . . P A 1
H17A H 0.0685 0.5380 0.1799 0.099 Uiso 0.652(6) 1 calc R U P A 1
H17B H 0.0384 0.4993 0.2087 0.099 Uiso 0.652(6) 1 calc R U P A 1
H17C H 0.1003 0.5315 0.3051 0.099 Uiso 0.652(6) 1 calc R U P A 1
C18 C 0.1606(6) 0.4878(2) 0.1015(6) 0.0385(14) Uani 0.652(6) 1 d . . P A 1
H18A H 0.1251 0.5115 0.0607 0.058 Uiso 0.652(6) 1 calc R U P A 1
H18B H 0.2158 0.4974 0.1526 0.058 Uiso 0.652(6) 1 calc R U P A 1
H18C H 0.1538 0.4680 0.0479 0.058 Uiso 0.652(6) 1 calc R U P A 1
C19 C 0.0559(2) 0.44692(13) 0.0922(3) 0.0510(12) Uani 0.652(6) 1 d . . P A 1
H19A H 0.0165 0.4690 0.0489 0.077 Uiso 0.652(6) 1 calc R U P A 1
H19B H 0.0526 0.4274 0.0408 0.077 Uiso 0.652(6) 1 calc R U P A 1
H19C H 0.0453 0.4322 0.1369 0.077 Uiso 0.652(6) 1 calc R U P A 1
O2 O 0.1943(5) 0.4304(4) 0.2319(9) 0.0281(13) Uani 0.652(6) 1 d . . P A 1
C15A C 0.1894(6) 0.4790(2) 0.2160(7) 0.052(2) Uani 0.348(6) 1 d . . P A 2
C16A C 0.1364(9) 0.5310(3) 0.2886(10) 0.075(3) Uani 0.348(6) 1 d . . P A 2
H16D H 0.1108 0.5269 0.3219 0.113 Uiso 0.348(6) 1 calc R U P A 2
H16E H 0.1862 0.5462 0.3414 0.113 Uiso 0.348(6) 1 calc R U P A 2
H16F H 0.1010 0.5469 0.2189 0.113 Uiso 0.348(6) 1 calc R U P A 2
C17A C 0.0515(4) 0.4676(3) 0.1555(8) 0.074(3) Uani 0.348(6) 1 d . . P A 2
H17D H 0.0576 0.4401 0.1345 0.111 Uiso 0.348(6) 1 calc R U P A 2
H17E H 0.0240 0.4648 0.1863 0.111 Uiso 0.348(6) 1 calc R U P A 2
H17F H 0.0204 0.4854 0.0890 0.111 Uiso 0.348(6) 1 calc R U P A 2
C18A C 0.2702(5) 0.5071(3) 0.2974(9) 0.092(5) Uani 0.348(6) 1 d . . P A 2
H18D H 0.3037 0.5027 0.2767 0.138 Uiso 0.348(6) 1 calc R U P A 2
H18E H 0.2557 0.5364 0.2885 0.138 Uiso 0.348(6) 1 calc R U P A 2
H18F H 0.2994 0.4989 0.3758 0.138 Uiso 0.348(6) 1 calc R U P A 2
C19A C 0.1501(12) 0.4825(6) 0.0921(15) 0.0510(12) Uani 0.348(6) 1 d . . P A 2
H19D H 0.1866 0.4722 0.0805 0.077 Uiso 0.348(6) 1 calc R U P A 2
H19E H 0.1013 0.4660 0.0474 0.077 Uiso 0.348(6) 1 calc R U P A 2
H19F H 0.1373 0.5116 0.0689 0.077 Uiso 0.348(6) 1 calc R U P A 2
O2A O 0.2152(10) 0.4349(8) 0.2512(18) 0.037(3) Uani 0.348(6) 1 d . . P A 2

loop_
_atom_site_aniso_label
_atom_site_aniso_U_11
_atom_site_aniso_U_22
_atom_site_aniso_U_33
_atom_site_aniso_U_23
_atom_site_aniso_U_13
_atom_site_aniso_U_12
C1 0.0333(10) 0.0339(10) 0.0243(9) 0.0028(8) 0.0220(8) 0.0050(8)
C2 0.0403(11) 0.0327(10) 0.0291(9) 0.0035(8) 0.0258(9) 0.0090(8)
C3 0.0330(10) 0.0379(10) 0.0238(9) 0.0076(8) 0.0197(8) 0.0096(8)
C4 0.0306(9) 0.0249(8) 0.0185(8) 0.0012(7) 0.0159(7) 0.0023(7)
C5 0.0275(9) 0.0266(9) 0.0173(8) 0.0019(7) 0.0143(7) 0.0047(7)
C6 0.0256(10) 0.0600(13) 0.0237(9) 0.0045(9) 0.0156(8) 0.0010(9)
C7 0.0290(10) 0.0470(11) 0.0232(9) 0.0017(8) 0.0170(8) -0.0027(8)
C8 0.0284(9) 0.0432(11) 0.0214(8) 0.0028(8) 0.0170(8) 0.0004(8)
C9 0.0275(10) 0.0535(12) 0.0219(9) 0.0009(9) 0.0162(8) 0.0014(9)
C10 0.0325(11) 0.0834(18) 0.0235(10) -0.0026(11) 0.0146(9) -0.0052(11)
C11 0.0497(13) 0.0675(15) 0.0210(9) -0.0027(10) 0.0205(10) -0.0038(11)
C12 0.0532(13) 0.0511(13) 0.0329(10) 0.0020(9) 0.0343(10) 0.0018(10)
C13 0.0334(10) 0.0617(14) 0.0310(10) 0.0014(10) 0.0236(9) 0.0007(10)
C14 0.110(2) 0.0448(13) 0.0598(15) 0.0302(12) 0.0674(17) 0.0380(14)
C20 0.0568(13) 0.0275(10) 0.0262(9) -0.0032(8) 0.0205(10) -0.0020(9)
C21 0.0424(11) 0.0313(10) 0.0231(9) -0.0023(8) 0.0185(9) -0.0052(8)
C22 0.0737(18) 0.0398(13) 0.0500(14) -0.0075(11) 0.0265(13) 0.0212(12)
C23 0.103(2) 0.0393(13) 0.0328(12) -0.0030(10) 0.0295(14) -0.0250(14)
C24 0.0716(16) 0.0469(13) 0.0318(11) -0.0136(10) 0.0330(11) -0.0126(12)
C25 0.0442(13) 0.0585(15) 0.0388(12) -0.0047(11) 0.0226(11) -0.0109(11)
C26 0.0319(11) 0.0773(16) 0.0404(11) -0.0176(12) 0.0257(10) -0.0093(11)
C27 0.0253(9) 0.0596(13) 0.0232(9) 0.0034(9) 0.0148(8) 0.0077(9)
C28 0.085(2) 0.0711(19) 0.130(3) -0.0273(19) 0.087(2) -0.0302(17)
C29 0.0288(12) 0.185(4) 0.0380(13) -0.0363(19) 0.0178(11) -0.0074(17)
C30 0.0504(15) 0.0750(18) 0.0679(17) 0.0267(15) 0.0357(14) 0.0311(13)
C31 0.0338(11) 0.102(2) 0.0326(11) -0.0001(12) 0.0242(10) 0.0081(12)
B1 0.0295(10) 0.0273(10) 0.0221(9) 0.0015(8) 0.0167(9) 0.0022(8)
B2 0.0256(10) 0.0278(10) 0.0212(9) 0.0027(8) 0.0157(8) 0.0055(8)
B3 0.0304(10) 0.0267(10) 0.0195(9) 0.0047(8) 0.0158(9) 0.0048(8)
N1 0.0251(8) 0.0455(9) 0.0197(7) 0.0041(7) 0.0154(7) 0.0035(7)
O1 0.0822(11) 0.0315(7) 0.0440(8) 0.0166(7) 0.0489(9) 0.0238(7)
O3 0.0481(8) 0.0250(6) 0.0196(6) 0.0002(5) 0.0170(6) -0.0005(6)
O4 0.0370(7) 0.0295(7) 0.0197(6) 0.0001(5) 0.0173(6) -0.0013(5)
O5 0.0297(7) 0.0703(10) 0.0320(7) -0.0171(7) 0.0211(6) -0.0068(7)
O6 0.0269(7) 0.0474(8) 0.0223(6) 0.0000(6) 0.0152(6) 0.0075(6)
O7 0.0255(8) 0.1314(17) 0.0355(8) 0.0023(10) 0.0198(7) 0.0017(9)
O8 0.0246(7) 0.1156(15) 0.0229(7) -0.0049(8) 0.0127(6) -0.0003(8)
C15 0.0280(18) 0.0293(16) 0.0245(16) 0.0112(13) 0.0127(15) 0.0050(14)
C16 0.100(4) 0.035(2) 0.0364(19) 0.0002(16) 0.037(2) -0.012(2)
C17 0.098(4) 0.048(3) 0.071(3) 0.026(3) 0.062(3) 0.040(3)
C18 0.067(4) 0.028(2) 0.027(2) 0.0065(15) 0.033(3) 0.0000(19)
C19 0.0382(18) 0.052(2) 0.046(2) 0.0241(18) 0.0193(16) 0.0134(16)
O2 0.036(3) 0.028(2) 0.020(2) 0.0057(17) 0.017(2) 0.005(2)
C15A 0.066(6) 0.040(4) 0.054(5) 0.021(4) 0.039(5) 0.020(4)
C16A 0.122(10) 0.036(5) 0.085(8) 0.027(5) 0.074(8) 0.037(6)
C17A 0.036(4) 0.102(7) 0.071(6) 0.046(6) 0.028(4) 0.033(4)
C18A 0.060(5) 0.074(6) 0.085(7) 0.045(6) 0.020(5) -0.014(5)
C19A 0.0382(18) 0.052(2) 0.046(2) 0.0241(18) 0.0193(16) 0.0134(16)
O2A 0.051(9) 0.032(7) 0.037(8) 0.018(6) 0.032(7) 0.018(6)

loop_
_atom_type_symbol
_atom_type_description
_atom_type_scat_dispersion_real
_atom_type_scat_dispersion_imag
_atom_type_scat_source
C C 0.0033 0.0016 'International Tables Vol C Tables 4.2.6.8 and 6.1.1.4'
H H 0.0000 0.0000 'International Tables Vol C Tables 4.2.6.8 and 6.1.1.4'
B B 0.0013 0.0007 'International Tables Vol C Tables 4.2.6.8 and 6.1.1.4'
N N 0.0061 0.0033 'International Tables Vol C Tables 4.2.6.8 and 6.1.1.4'
O O 0.0106 0.0060 'International Tables Vol C Tables 4.2.6.8 and 6.1.1.4'

loop_
_geom_angle_atom_site_label_1
_geom_angle_atom_site_label_2
_geom_angle_atom_site_label_3
_geom_angle
N1 C1 C2 112.16(15)
N1 C1 H1A 109.2
C2 C1 H1A 109.2
N1 C1 H1B 109.2
C2 C1 H1B 109.2
H1A C1 H1B 107.9
C1 C2 C3 112.56(15)
C1 C2 H2A 109.1
C3 C2 H2A 109.1
C1 C2 H2B 109.1
C3 C2 H2B 109.1
H2A C2 H2B 107.8
C4 C3 C2 113.13(15)
C4 C3 H3A 109.0
C2 C3 H3A 109.0
C4 C3 H3B 109.0
C2 C3 H3B 109.0
H3A C3 H3B 107.8
C3 C4 C5 113.32(14)
C3 C4 H4A 108.9
C5 C4 H4A 108.9
C3 C4 H4B 108.9
C5 C4 H4B 108.9
H4A C4 H4B 107.7
C4 C5 B1 112.36(14)
C4 C5 B2 110.76(15)
B1 C5 B2 112.11(14)
C4 C5 B3 111.03(14)
B1 C5 B3 104.09(15)
B2 C5 B3 106.13(14)
O7 C6 N1 124.64(18)
O7 C6 C7 129.27(18)
N1 C6 C7 106.09(16)
C8 C7 C10 121.01(19)
C8 C7 C6 108.07(16)
C10 C7 C6 130.92(19)
C7 C8 C13 121.77(17)
C7 C8 C9 107.96(16)
C13 C8 C9 130.27(18)
O8 C9 N1 124.41(17)
O8 C9 C8 129.52(18)
N1 C9 C8 106.07(15)
C7 C10 C11 117.7(2)
C7 C10 H10 121.2
C11 C10 H10 121.2
C12 C11 C10 121.00(18)
C12 C11 H11 119.5
C10 C11 H11 119.5
C11 C12 C13 121.5(2)
C11 C12 H12 119.3
C13 C12 H12 119.3
C8 C13 C12 117.09(19)
C8 C13 H13 121.5
C12 C13 H13 121.5
C16A C14 C15A 133.0(7)
C16A C14 O1 112.6(4)
C15A C14 O1 106.1(3)
O1 C14 C15 103.55(19)
O1 C14 C17 110.7(3)
C15 C14 C17 118.4(3)
O1 C14 C16 103.3(2)
C15 C14 C16 111.8(3)
C17 C14 C16 108.0(3)
C16A C14 C17A 104.5(7)
C15A C14 C17A 98.1(6)
O1 C14 C17A 94.1(3)
O3 C20 C22 106.17(17)
O3 C20 C23 108.44(17)
C22 C20 C23 112.0(2)
O3 C20 C21 101.93(15)
C22 C20 C21 112.25(19)
C23 C20 C21 115.1(2)
O4 C21 C25 106.13(16)
O4 C21 C24 108.84(16)
C25 C21 C24 110.12(18)
O4 C21 C20 101.86(14)
C25 C21 C20 114.00(18)
C24 C21 C20 115.07(18)
C20 C22 H22A 109.5
C20 C22 H22B 109.5
H22A C22 H22B 109.5
C20 C22 H22C 109.5
H22A C22 H22C 109.5
H22B C22 H22C 109.5
C20 C23 H23A 109.5
C20 C23 H23B 109.5
H23A C23 H23B 109.5
C20 C23 H23C 109.5
H23A C23 H23C 109.5
H23B C23 H23C 109.5
C21 C24 H24A 109.5
C21 C24 H24B 109.5
H24A C24 H24B 109.5
C21 C24 H24C 109.5
H24A C24 H24C 109.5
H24B C24 H24C 109.5
C21 C25 H25A 109.5
C21 C25 H25B 109.5
H25A C25 H25B 109.5
C21 C25 H25C 109.5
H25A C25 H25C 109.5
H25B C25 H25C 109.5
O5 C26 C28 106.5(2)
O5 C26 C29 108.10(19)
C28 C26 C29 111.4(2)
O5 C26 C27 102.11(16)
C28 C26 C27 112.9(2)
C29 C26 C27 114.9(2)
O6 C27 C30 106.42(18)
O6 C27 C31 108.90(15)
C30 C27 C31 109.8(2)
O6 C27 C26 102.25(15)
C30 C27 C26 113.58(19)
C31 C27 C26 115.2(2)
C26 C28 H28A 109.5
C26 C28 H28B 109.5
H28A C28 H28B 109.5
C26 C28 H28C 109.5
H28A C28 H28C 109.5
H28B C28 H28C 109.5
C26 C29 H29A 109.5
C26 C29 H29B 109.5
H29A C29 H29B 109.5
C26 C29 H29C 109.5
H29A C29 H29C 109.5
H29B C29 H29C 109.5
C27 C30 H30A 109.5
C27 C30 H30B 109.5
H30A C30 H30B 109.5
C27 C30 H30C 109.5
H30A C30 H30C 109.5
H30B C30 H30C 109.5
C27 C31 H31A 109.5
C27 C31 H31B 109.5
H31A C31 H31B 109.5
C27 C31 H31C 109.5
H31A C31 H31C 109.5
H31B C31 H31C 109.5
O1 B1 O2 111.7(6)
O1 B1 O2A 112.0(11)
O1 B1 C5 124.48(16)
O2 B1 C5 123.6(6)
O2A B1 C5 122.5(11)
O3 B2 O4 113.07(16)
O3 B2 C5 121.70(15)
O4 B2 C5 125.23(16)
O5 B3 O6 113.15(17)
O5 B3 C5 123.29(17)
O6 B3 C5 123.56(16)
C9 N1 C6 111.78(15)
C9 N1 C1 124.17(15)
C6 N1 C1 124.03(15)
B1 O1 C14 106.90(15)
B2 O3 C20 106.74(13)
B2 O4 C21 107.15(14)
B3 O5 C26 107.26(15)
B3 O6 C27 107.28(14)
O2 C15 C14 102.9(5)
O2 C15 C19 105.0(4)
C14 C15 C19 111.8(3)
O2 C15 C18 108.4(7)
C14 C15 C18 117.0(4)
C19 C15 C18 110.8(4)
C14 C16 H16A 109.5
C14 C16 H16B 109.5
H16A C16 H16B 109.5
C14 C16 H16C 109.5
H16A C16 H16C 109.5
H16B C16 H16C 109.5
C14 C17 H17A 109.5
C14 C17 H17B 109.5
H17A C17 H17B 109.5
C14 C17 H17C 109.5
H17A C17 H17C 109.5
H17B C17 H17C 109.5
C15 C18 H18A 109.5
C15 C18 H18B 109.5
H18A C18 H18B 109.5
C15 C18 H18C 109.5
H18A C18 H18C 109.5
H18B C18 H18C 109.5
C15 C19 H19A 109.5
C15 C19 H19B 109.5
H19A C19 H19B 109.5
C15 C19 H19C 109.5
H19A C19 H19C 109.5
H19B C19 H19C 109.5
B1 O2 C15 107.1(10)
C14 C15A O2A 105.9(12)
C14 C15A C19A 124.9(10)
O2A C15A C19A 108.0(13)
C14 C15A C18A 97.4(9)
O2A C15A C18A 105.9(8)
C19A C15A C18A 113.0(10)
C14 C16A H16D 109.5
C14 C16A H16E 109.5
H16D C16A H16E 109.5
C14 C16A H16F 109.5
H16D C16A H16F 109.5
H16E C16A H16F 109.5
C14 C17A H17D 109.5
C14 C17A H17E 109.5
H17D C17A H17E 109.5
C14 C17A H17F 109.5
H17D C17A H17F 109.5
H17E C17A H17F 109.5
C15A C18A H18D 109.5
C15A C18A H18E 109.5
H18D C18A H18E 109.5
C15A C18A H18F 109.5
H18D C18A H18F 109.5
H18E C18A H18F 109.5
C15A C19A H19D 109.5
C15A C19A H19E 109.5
H19D C19A H19E 109.5
C15A C19A H19F 109.5
H19D C19A H19F 109.5
H19E C19A H19F 109.5
B1 O2A C15A 106.6(19)

loop_
_geom_bond_atom_site_label_1
_geom_bond_atom_site_label_2
_geom_bond_distance
C1 N1 1.461(2)
C1 C2 1.515(3)
C1 H1A 0.9700
C1 H1B 0.9700
C2 C3 1.528(2)
C2 H2A 0.9700
C2 H2B 0.9700
C3 C4 1.525(3)
C3 H3A 0.9700
C3 H3B 0.9700
C4 C5 1.559(2)
C4 H4A 0.9700
C4 H4B 0.9700
C5 B1 1.567(3)
C5 B2 1.572(3)
C5 B3 1.576(3)
C6 O7 1.202(2)
C6 N1 1.388(2)
C6 C7 1.488(3)
C7 C8 1.376(3)
C7 C10 1.382(3)
C8 C13 1.379(3)
C8 C9 1.491(2)
C9 O8 1.208(2)
C9 N1 1.387(2)
C10 C11 1.390(3)
C10 H10 0.9300
C11 C12 1.372(3)
C11 H11 0.9300
C12 C13 1.392(3)
C12 H12 0.9300
C13 H13 0.9300
C14 C16A 1.409(9)
C14 C15A 1.433(8)
C14 O1 1.460(2)
C14 C15 1.493(4)
C14 C17 1.498(5)
C14 C16 1.595(6)
C14 C17A 1.852(9)
C20 O3 1.466(2)
C20 C22 1.514(4)
C20 C23 1.518(3)
C20 C21 1.559(3)
C21 O4 1.466(2)
C21 C25 1.510(3)
C21 C24 1.517(3)
C22 H22A 0.9600
C22 H22B 0.9600
C22 H22C 0.9600
C23 H23A 0.9600
C23 H23B 0.9600
C23 H23C 0.9600
C24 H24A 0.9600
C24 H24B 0.9600
C24 H24C 0.9600
C25 H25A 0.9600
C25 H25B 0.9600
C25 H25C 0.9600
C26 O5 1.465(2)
C26 C28 1.515(4)
C26 C29 1.519(3)
C26 C27 1.552(3)
C27 O6 1.461(2)
C27 C30 1.510(3)
C27 C31 1.516(3)
C28 H28A 0.9600
C28 H28B 0.9600
C28 H28C 0.9600
C29 H29A 0.9600
C29 H29B 0.9600
C29 H29C 0.9600
C30 H30A 0.9600
C30 H30B 0.9600
C30 H30C 0.9600
C31 H31A 0.9600
C31 H31B 0.9600
C31 H31C 0.9600
B1 O1 1.364(2)
B1 O2 1.373(14)
B1 O2A 1.38(3)
B2 O3 1.367(2)
B2 O4 1.370(2)
B3 O5 1.358(2)
B3 O6 1.367(2)
C15 O2 1.454(14)
C15 C19 1.513(5)
C15 C18 1.540(8)
C16 H16A 0.9600
C16 H16B 0.9600
C16 H16C 0.9600
C17 H17A 0.9600
C17 H17B 0.9600
C17 H17C 0.9600
C18 H18A 0.9600
C18 H18B 0.9600
C18 H18C 0.9600
C19 H19A 0.9600
C19 H19B 0.9600
C19 H19C 0.9600
C15A O2A 1.47(3)
C15A C19A 1.49(2)
C15A C18A 1.608(14)
C16A H16D 0.9600
C16A H16E 0.9600
C16A H16F 0.9600
C17A H17D 0.9600
C17A H17E 0.9600
C17A H17F 0.9600
C18A H18D 0.9600
C18A H18E 0.9600
C18A H18F 0.9600
C19A H19D 0.9600
C19A H19E 0.9600
C19A H19F 0.9600

loop_
_geom_torsion_atom_site_label_1
_geom_torsion_atom_site_label_2
_geom_torsion_atom_site_label_3
_geom_torsion_atom_site_label_4
_geom_torsion
N1 C1 C2 C3 175.96(16)
C1 C2 C3 C4 -74.9(2)
C2 C3 C4 C5 -179.01(15)
C3 C4 C5 B1 66.0(2)
C3 C4 C5 B2 -60.19(19)
C3 C4 C5 B3 -177.84(15)
O7 C6 C7 C8 -177.9(3)
N1 C6 C7 C8 1.3(2)
O7 C6 C7 C10 1.8(4)
N1 C6 C7 C10 -179.0(2)
C10 C7 C8 C13 -0.3(3)
C6 C7 C8 C13 179.4(2)
C10 C7 C8 C9 179.5(2)
C6 C7 C8 C9 -0.7(2)
C7 C8 C9 O8 -179.9(2)
C13 C8 C9 O8 -0.1(4)
C7 C8 C9 N1 -0.1(2)
C13 C8 C9 N1 179.7(2)
C8 C7 C10 C11 0.1(4)
C6 C7 C10 C11 -179.6(2)
C7 C10 C11 C12 0.6(4)
C10 C11 C12 C13 -1.0(4)
C7 C8 C13 C12 -0.1(3)
C9 C8 C13 C12 -179.9(2)
C11 C12 C13 C8 0.8(3)
O3 C20 C21 O4 29.6(2)
C22 C20 C21 O4 -83.59(19)
C23 C20 C21 O4 146.76(19)
O3 C20 C21 C25 -84.2(2)
C22 C20 C21 C25 162.56(19)
C23 C20 C21 C25 32.9(3)
O3 C20 C21 C24 147.15(18)
C22 C20 C21 C24 33.9(3)
C23 C20 C21 C24 -95.7(2)
O5 C26 C27 O6 27.5(2)
C28 C26 C27 O6 -86.5(2)
C29 C26 C27 O6 144.3(2)
O5 C26 C27 C30 -86.7(2)
C28 C26 C27 C30 159.3(2)
C29 C26 C27 C30 30.0(3)
O5 C26 C27 C31 145.46(18)
C28 C26 C27 C31 31.5(3)
C29 C26 C27 C31 -97.8(3)
C4 C5 B1 O1 -1.4(3)
B2 C5 B1 O1 124.1(2)
B3 C5 B1 O1 -121.6(2)
C4 C5 B1 O2 -175.3(4)
B2 C5 B1 O2 -49.8(5)
B3 C5 B1 O2 64.5(5)
C4 C5 B1 O2A 166.1(8)
B2 C5 B1 O2A -68.4(8)
B3 C5 B1 O2A 45.9(8)
C4 C5 B2 O3 -34.2(2)
B1 C5 B2 O3 -160.58(17)
B3 C5 B2 O3 86.4(2)
C4 C5 B2 O4 146.50(17)
B1 C5 B2 O4 20.1(3)
B3 C5 B2 O4 -92.9(2)
C4 C5 B3 O5 -29.4(2)
B1 C5 B3 O5 91.7(2)
B2 C5 B3 O5 -149.84(18)
C4 C5 B3 O6 150.57(17)
B1 C5 B3 O6 -88.3(2)
B2 C5 B3 O6 30.1(2)
O8 C9 N1 C6 -179.2(2)
C8 C9 N1 C6 0.9(2)
O8 C9 N1 C1 2.1(3)
C8 C9 N1 C1 -177.79(17)
O7 C6 N1 C9 177.8(2)
C7 C6 N1 C9 -1.4(2)
O7 C6 N1 C1 -3.5(3)
C7 C6 N1 C1 177.35(17)
C2 C1 N1 C9 73.8(2)
C2 C1 N1 C6 -104.8(2)
O2 B1 O1 C14 -8.1(5)
O2A B1 O1 C14 8.6(7)
C5 B1 O1 C14 177.3(2)
C16A C14 O1 B1 -167.8(7)
C15A C14 O1 B1 -15.0(5)
C15 C14 O1 B1 22.5(3)
C17 C14 O1 B1 150.3(3)
C16 C14 O1 B1 -94.3(3)
C17A C14 O1 B1 84.7(4)
O4 B2 O3 C20 12.6(2)
C5 B2 O3 C20 -166.79(17)
C22 C20 O3 B2 91.62(19)
C23 C20 O3 B2 -147.92(19)
C21 C20 O3 B2 -26.0(2)
O3 B2 O4 C21 8.0(2)
C5 B2 O4 C21 -172.69(17)
C25 C21 O4 B2 96.19(17)
C24 C21 O4 B2 -145.32(17)
C20 C21 O4 B2 -23.4(2)
O6 B3 O5 C26 10.5(2)
C5 B3 O5 C26 -169.55(18)
C28 C26 O5 B3 95.0(2)
C29 C26 O5 B3 -145.1(2)
C27 C26 O5 B3 -23.5(2)
O5 B3 O6 C27 8.7(2)
C5 B3 O6 C27 -171.32(17)
C30 C27 O6 B3 96.9(2)
C31 C27 O6 B3 -144.87(19)
C26 C27 O6 B3 -22.5(2)
C16A C14 C15 O2 168.0(11)
C15A C14 C15 O2 71.2(7)
O1 C14 C15 O2 -27.6(5)
C17 C14 C15 O2 -150.5(5)
C16 C14 C15 O2 82.9(5)
C17A C14 C15 O2 -115.1(6)
C16A C14 C15 C19 -79.8(11)
C15A C14 C15 C19 -176.6(6)
O1 C14 C15 C19 84.6(3)
C17 C14 C15 C19 -38.4(4)
C16 C14 C15 C19 -164.9(3)
C17A C14 C15 C19 -2.9(3)
C16A C14 C15 C18 49.4(13)
C15A C14 C15 C18 -47.5(6)
O1 C14 C15 C18 -146.3(5)
C17 C14 C15 C18 90.8(6)
C16 C14 C15 C18 -35.7(5)
C17A C14 C15 C18 126.2(6)
O1 B1 O2 C15 -10.3(7)
O2A B1 O2 C15 -105(7)
C5 B1 O2 C15 164.3(4)
C14 C15 O2 B1 23.6(7)
C19 C15 O2 B1 -93.5(6)
C18 C15 O2 B1 148.1(5)
C16A C14 C15A O2A 160.1(11)
O1 C14 C15A O2A 15.4(9)
C15 C14 C15A O2A -75.7(9)
C17 C14 C15A O2A -142.7(9)
C16 C14 C15A O2A 115.5(8)
C17A C14 C15A O2A -81.3(8)
C16A C14 C15A C19A -73.6(17)
O1 C14 C15A C19A 141.7(11)
C15 C14 C15A C19A 50.6(11)
C17 C14 C15A C19A -16.5(17)
C16 C14 C15A C19A -118.2(12)
C17A C14 C15A C19A 45.0(12)
C16A C14 C15A C18A 51.2(11)
O1 C14 C15A C18A -93.5(4)
C15 C14 C15A C18A 175.4(7)
C17 C14 C15A C18A 108.4(9)
C16 C14 C15A C18A 6.6(4)
C17A C14 C15A C18A 169.8(5)
O1 B1 O2A C15A 1.1(11)
O2 B1 O2A C15A 93(6)
C5 B1 O2A C15A -167.8(6)
C14 C15A O2A B1 -10.6(11)
C19A C15A O2A B1 -146.5(13)
C18A C15A O2A B1 92.2(11)
